data_1555219
loop_
_publ_author_name
'Takaishi, Kazuto'
'Suzuki, Jun'
'Yabe, Tatsuya'
'Asano, Hikaru'
'Nishikawa, Michihiro'
'Hashizume, Daisuke'
'Muranaka, Atsuya'
'Uchiyama, Masanobu'
'Yokoyama, Akihiro'

_publ_section_title
;
 Conformational and Optical Characteristics of Unidirectionally Twisted
 Binaphthyl-Bipyridyl Cyclic Dyads.
;
_journal_issue 16
_journal_name_full 'Organic letters'
_journal_page_first 4098
_journal_page_last 4101
_journal_paper_doi 10.1021/acs.orglett.5b02041
_journal_volume 17
_journal_year 2015
_chemical_absolute_configuration syn
_chemical_formula_moiety 'C32 H22 N2 O2, 0.5(C H4 O), H2 O'
_chemical_formula_sum 'C32.5 H26 N2 O3.5'
_chemical_formula_weight 500.55
_space_group_IT_number 18
_space_group_name_Hall 'P 2 2ab'
_space_group_name_H-M_alt 'P 21 21 2'
_symmetry_cell_setting orthorhombic
_symmetry_space_group_name_Hall 'P 2 2ab'
_symmetry_space_group_name_H-M 'P 21 21 2'
_atom_sites_solution_hydrogens difmap
_atom_sites_solution_primary direct
_atom_sites_solution_secondary difmap
_audit_creation_method SHELXL-97
_cell_angle_alpha 90
_cell_angle_beta 90
_cell_angle_gamma 90
_cell_formula_units_Z 4
_cell_length_a 11.4574(2)
_cell_length_b 24.0028(4)
_cell_length_c 9.12940(10)
_cell_measurement_reflns_used 31297
_cell_measurement_temperature 165
_cell_measurement_theta_max 68.165
_cell_measurement_theta_min 3.685
_cell_volume 2510.67(7)
_computing_cell_refinement PROCESS-AUTO
_computing_data_collection PROCESS-AUTO
_computing_data_reduction PROCESS-AUTO
_computing_molecular_graphics 'ORTEP-3 for Windows'
_computing_publication_material SHELXL-97
_computing_structure_refinement SHELXL-97
_computing_structure_solution SHELXS-97
_diffrn_ambient_temperature 165
_diffrn_detector_area_resol_mean 10
_diffrn_measured_fraction_theta_full 0.998
_diffrn_measured_fraction_theta_max 0.998
_diffrn_measurement_device_type 'Rigaku RAXIS-RAPID'
_diffrn_measurement_method \w-scan
_diffrn_radiation_monochromator graphite
_diffrn_radiation_source 'fine-focus sealed tube'
_diffrn_radiation_type CuK\a
_diffrn_radiation_wavelength 1.54187
_diffrn_reflns_av_R_equivalents 0.0546
_diffrn_reflns_av_sigmaI/netI 0.0483
_diffrn_reflns_limit_h_max 13
_diffrn_reflns_limit_h_min -13
_diffrn_reflns_limit_k_max 28
_diffrn_reflns_limit_k_min -28
_diffrn_reflns_limit_l_max 10
_diffrn_reflns_limit_l_min -10
_diffrn_reflns_number 46379
_diffrn_reflns_theta_full 68.16
_diffrn_reflns_theta_max 68.16
_diffrn_reflns_theta_min 3.68
_diffrn_standards_number 0
_exptl_absorpt_coefficient_mu 0.693
_exptl_absorpt_correction_T_max 0.9612
_exptl_absorpt_correction_T_min 0.8881
_exptl_absorpt_correction_type numerical
_exptl_absorpt_process_details
;
 Numabs
;
_exptl_crystal_colour colourless
_exptl_crystal_density_diffrn 1.324
_exptl_crystal_density_method 'not measured'
_exptl_crystal_description needle
_exptl_crystal_F_000 1052
_exptl_crystal_size_max 0.25
_exptl_crystal_size_mid 0.09
_exptl_crystal_size_min 0.07
_refine_diff_density_max 0.266
_refine_diff_density_min -0.319
_refine_diff_density_rms 0.064
_refine_ls_abs_structure_details 'Flack H D (1983), Acta Cryst. A39, 876-881'
_refine_ls_abs_structure_Flack -0.1(6)
_refine_ls_extinction_method none
_refine_ls_goodness_of_fit_ref 1.136
_refine_ls_hydrogen_treatment mixed
_refine_ls_matrix_type full
_refine_ls_number_parameters 380
_refine_ls_number_reflns 4565
_refine_ls_number_restraints 3
_refine_ls_restrained_S_all 1.136
_refine_ls_R_factor_all 0.1111
_refine_ls_R_factor_gt 0.0853
_refine_ls_shift/su_max 0.000
_refine_ls_shift/su_mean 0.000
_refine_ls_structure_factor_coef Fsqd
_refine_ls_weighting_details 'calc w=1/[\s^2^(Fo^2^)+(0.1378P)^2^+0.4702P] where P=(Fo^2^+2Fc^2^)/3'
_refine_ls_weighting_scheme calc
_refine_ls_wR_factor_gt 0.2206
_refine_ls_wR_factor_ref 0.2499
_reflns_number_gt 3194
_reflns_number_total 4565
_reflns_threshold_expression I>2\s(I)
_cod_data_source_file ol5b02041_si_004.cif
_cod_data_source_block R11-THF-MeOH
_cod_original_formula_sum 'C32.50 H26 N2 O3.50'
_cod_database_code 1555219

loop_
_symmetry_equiv_pos_as_xyz
'x, y, z'
'x+1/2, -y+1/2, -z'
'-x+1/2, y+1/2, -z'
'-x, -y, z'

loop_
_atom_site_label
_atom_site_type_symbol
_atom_site_fract_x
_atom_site_fract_y
_atom_site_fract_z
_atom_site_U_iso_or_equiv
_atom_site_adp_type
_atom_site_occupancy
_atom_site_symmetry_multiplicity
_atom_site_calc_flag
_atom_site_refinement_flags
O1 O 0.6442(3) 0.17192(13) 0.3061(4) 0.0561(9) Uani 1 1 d .
O2 O 0.5295(3) 0.07491(14) 0.2383(4) 0.0608(10) Uani 1 1 d .
N1 N 0.8646(4) 0.06579(16) 0.2800(6) 0.0607(12) Uani 1 1 d .
N2 N 0.7726(5) 0.08701(16) -0.0079(5) 0.0634(13) Uani 1 1 d .
C1 C 0.3601(4) 0.18910(18) 0.3585(5) 0.0458(11) Uani 1 1 d .
C2 C 0.4643(4) 0.21787(18) 0.3429(5) 0.0481(12) Uani 1 1 d .
C3 C 0.4704(5) 0.26616(19) 0.2544(6) 0.0545(13) Uani 1 1 d .
H3 H 0.5421 0.2858 0.2462 0.065 Uiso 1 1 calc R
C4 C 0.3747(4) 0.28466(18) 0.1810(6) 0.0497(12) Uani 1 1 d .
H4 H 0.3812 0.3166 0.1200 0.060 Uiso 1 1 calc R
C5 C 0.2660(4) 0.25749(17) 0.1937(5) 0.0465(11) Uani 1 1 d .
C6 C 0.1648(5) 0.27659(19) 0.1203(6) 0.0547(13) Uani 1 1 d .
H6 H 0.1696 0.3086 0.0593 0.066 Uiso 1 1 calc R
C7 C 0.0601(5) 0.2498(2) 0.1358(6) 0.0596(14) Uani 1 1 d .
H7 H -0.0070 0.2633 0.0860 0.071 Uiso 1 1 calc R
C8 C 0.0518(5) 0.2024(2) 0.2252(6) 0.0588(14) Uani 1 1 d .
H8 H -0.0213 0.1842 0.2356 0.071 Uiso 1 1 calc R
C9 C 0.1475(4) 0.18210(18) 0.2979(6) 0.0517(12) Uani 1 1 d .
H9 H 0.1403 0.1498 0.3572 0.062 Uiso 1 1 calc R
C10 C 0.2584(4) 0.20937(17) 0.2846(5) 0.0453(11) Uani 1 1 d .
C11 C 0.5729(4) 0.1981(2) 0.4183(6) 0.0512(12) Uani 1 1 d .
H11A H 0.6150 0.2299 0.4630 0.061 Uiso 1 1 calc R
H11B H 0.5533 0.1710 0.4963 0.061 Uiso 1 1 calc R
C12 C 0.3484(4) 0.13783(17) 0.4497(5) 0.0448(11) Uani 1 1 d .
C13 C 0.3635(5) 0.08524(18) 0.3902(6) 0.0535(12) Uani 1 1 d .
C14 C 0.3400(5) 0.0375(2) 0.4763(7) 0.0605(14) Uani 1 1 d .
H14 H 0.3508 0.0015 0.4349 0.073 Uiso 1 1 calc R
C15 C 0.3027(5) 0.0420(2) 0.6162(7) 0.0681(16) Uani 1 1 d .
H15 H 0.2850 0.0093 0.6704 0.082 Uiso 1 1 calc R
C16 C 0.2898(5) 0.0948(2) 0.6825(6) 0.0582(13) Uani 1 1 d .
C17 C 0.2502(5) 0.1014(3) 0.8304(6) 0.0682(16) Uani 1 1 d .
H17 H 0.2307 0.0694 0.8866 0.082 Uiso 1 1 calc R
C18 C 0.2403(5) 0.1529(3) 0.8914(7) 0.0720(16) Uani 1 1 d .
H18 H 0.2138 0.1564 0.9895 0.086 Uiso 1 1 calc R
C19 C 0.2684(5) 0.2006(2) 0.8124(6) 0.0607(14) Uani 1 1 d .
H19 H 0.2634 0.2362 0.8574 0.073 Uiso 1 1 calc R
C20 C 0.3034(4) 0.1959(2) 0.6685(6) 0.0534(13) Uani 1 1 d .
H20 H 0.3208 0.2286 0.6142 0.064 Uiso 1 1 calc R
C21 C 0.3137(4) 0.1435(2) 0.6006(6) 0.0489(11) Uani 1 1 d .
C22 C 0.4025(5) 0.07792(19) 0.2347(6) 0.0539(13) Uani 1 1 d .
H22A H 0.3694 0.0433 0.1929 0.065 Uiso 1 1 calc R
H22B H 0.3767 0.1098 0.1742 0.065 Uiso 1 1 calc R
C23 C 0.7695(5) 0.09724(18) 0.2536(6) 0.0530(13) Uani 1 1 d .
C24 C 0.7352(4) 0.13940(19) 0.3507(6) 0.0525(13) Uani 1 1 d .
C25 C 0.7967(5) 0.1469(2) 0.4809(6) 0.0571(13) Uani 1 1 d .
H25 H 0.7734 0.1742 0.5502 0.069 Uiso 1 1 calc R
C26 C 0.8925(5) 0.1134(2) 0.5064(7) 0.0618(15) Uani 1 1 d .
H26 H 0.9363 0.1171 0.5943 0.074 Uiso 1 1 calc R
C27 C 0.9236(5) 0.0745(2) 0.4028(8) 0.0668(16) Uani 1 1 d .
H27 H 0.9913 0.0526 0.4202 0.080 Uiso 1 1 calc R
C28 C 0.7069(5) 0.08775(19) 0.1130(6) 0.0536(13) Uani 1 1 d .
C29 C 0.5860(5) 0.07843(19) 0.1063(6) 0.0535(13) Uani 1 1 d .
C30 C 0.5323(6) 0.0722(2) -0.0274(7) 0.0628(15) Uani 1 1 d .
H30 H 0.4503 0.0669 -0.0336 0.075 Uiso 1 1 calc R
C31 C 0.6000(7) 0.0737(2) -0.1525(7) 0.0717(17) Uani 1 1 d .
H31 H 0.5653 0.0701 -0.2465 0.086 Uiso 1 1 calc R
C32 C 0.7187(6) 0.0805(2) -0.1382(7) 0.0685(17) Uani 1 1 d .
H32 H 0.7650 0.0807 -0.2245 0.082 Uiso 1 1 calc R
O1W O 0.8622(6) -0.0460(2) 0.1400(7) 0.1150(19) Uani 1 1 d D
H1W H 0.857(7) -0.0114(14) 0.178(9) 0.138 Uiso 1 1 d D
H2W H 0.928(5) -0.045(3) 0.086(9) 0.138 Uiso 1 1 d D
O1M O 0.9968(9) 0.0689(4) -0.0900(13) 0.098(3) Uani 0.50 1 d P
H1M H 0.9278 0.0750 -0.0636 0.148 Uiso 0.50 1 calc PR
C1M C 0.9993(14) 0.0205(5) -0.1890(18) 0.094(4) Uani 0.50 1 d P
H1M1 H 1.0436 0.0299 -0.2775 0.141 Uiso 0.50 1 calc PR
H1M2 H 0.9193 0.0103 -0.2162 0.141 Uiso 0.50 1 calc PR
H1M3 H 1.0367 -0.0110 -0.1394 0.141 Uiso 0.50 1 calc PR

loop_
_atom_site_aniso_label
_atom_site_aniso_U_11
_atom_site_aniso_U_22
_atom_site_aniso_U_33
_atom_site_aniso_U_23
_atom_site_aniso_U_13
_atom_site_aniso_U_12
O1 0.064(2) 0.0459(17) 0.058(2) -0.0011(16) 0.0064(19) 0.0106(15)
O2 0.068(2) 0.0523(19) 0.062(2) 0.0032(17) 0.006(2) 0.0005(17)
N1 0.067(3) 0.043(2) 0.072(3) 0.005(2) 0.008(3) 0.0098(19)
N2 0.088(3) 0.040(2) 0.062(3) -0.006(2) 0.018(3) 0.005(2)
C1 0.058(3) 0.034(2) 0.046(3) -0.0014(19) 0.005(2) 0.001(2)
C2 0.060(3) 0.034(2) 0.051(3) -0.005(2) 0.000(2) 0.000(2)
C3 0.064(3) 0.039(2) 0.060(3) 0.001(2) 0.005(3) -0.002(2)
C4 0.061(3) 0.034(2) 0.055(3) 0.003(2) 0.007(2) 0.000(2)
C5 0.061(3) 0.033(2) 0.045(3) -0.0008(19) 0.003(2) 0.002(2)
C6 0.073(4) 0.039(2) 0.052(3) 0.001(2) -0.001(3) 0.010(2)
C7 0.067(3) 0.051(3) 0.060(4) -0.005(3) -0.004(3) 0.007(2)
C8 0.063(3) 0.051(3) 0.063(4) -0.003(3) 0.000(3) -0.010(2)
C9 0.062(3) 0.041(2) 0.053(3) 0.005(2) 0.007(3) -0.002(2)
C10 0.055(3) 0.034(2) 0.047(3) -0.0042(19) 0.000(2) 0.0001(19)
C11 0.056(3) 0.039(2) 0.058(3) -0.008(2) 0.001(2) 0.003(2)
C12 0.050(3) 0.033(2) 0.052(3) -0.0001(19) -0.005(2) -0.002(2)
C13 0.063(3) 0.038(2) 0.060(3) -0.003(2) 0.000(3) -0.002(2)
C14 0.078(4) 0.037(2) 0.067(4) 0.002(2) 0.003(3) -0.002(2)
C15 0.092(4) 0.049(3) 0.064(4) 0.016(3) 0.003(3) 0.000(3)
C16 0.062(3) 0.055(3) 0.058(4) 0.012(3) -0.005(3) 0.004(2)
C17 0.078(4) 0.077(4) 0.050(4) 0.020(3) 0.008(3) 0.004(3)
C18 0.077(4) 0.081(4) 0.058(4) 0.001(3) 0.001(3) 0.014(3)
C19 0.062(3) 0.063(3) 0.057(4) -0.006(3) -0.005(3) 0.011(3)
C20 0.058(3) 0.047(3) 0.055(3) 0.002(2) 0.000(2) 0.008(2)
C21 0.054(3) 0.047(3) 0.046(3) 0.004(2) 0.000(2) 0.004(2)
C22 0.062(3) 0.039(2) 0.061(3) -0.007(2) 0.010(3) -0.002(2)
C23 0.063(3) 0.038(2) 0.058(3) 0.004(2) 0.006(3) 0.004(2)
C24 0.057(3) 0.038(2) 0.063(4) 0.005(2) 0.002(3) 0.007(2)
C25 0.064(3) 0.045(3) 0.062(3) 0.000(2) 0.002(3) 0.004(2)
C26 0.066(3) 0.049(3) 0.071(4) 0.008(3) -0.005(3) 0.006(2)
C27 0.069(4) 0.048(3) 0.083(4) 0.009(3) 0.001(3) 0.008(3)
C28 0.070(3) 0.035(2) 0.056(3) -0.002(2) 0.009(3) 0.001(2)
C29 0.074(3) 0.037(2) 0.050(3) 0.002(2) 0.008(3) 0.002(2)
C30 0.083(4) 0.042(3) 0.064(4) -0.009(2) 0.009(3) -0.001(3)
C31 0.104(5) 0.048(3) 0.063(4) -0.010(3) 0.011(4) 0.000(3)
C32 0.105(5) 0.039(3) 0.062(4) -0.008(2) 0.021(4) -0.003(3)
O1W 0.148(5) 0.073(3) 0.123(5) -0.014(3) -0.037(4) 0.003(3)
O1M 0.088(7) 0.091(7) 0.116(8) 0.013(6) 0.002(6) 0.004(5)
C1M 0.085(9) 0.074(9) 0.123(12) 0.006(8) 0.015(10) 0.001(9)

loop_
_atom_type_symbol
_atom_type_description
_atom_type_scat_dispersion_real
_atom_type_scat_dispersion_imag
_atom_type_scat_source
C C 0.0181 0.0091 'International Tables Vol C Tables 4.2.6.8 and 6.1.1.4'
H H 0.0000 0.0000 'International Tables Vol C Tables 4.2.6.8 and 6.1.1.4'
O O 0.0492 0.0322 'International Tables Vol C Tables 4.2.6.8 and 6.1.1.4'
N N 0.0311 0.0180 'International Tables Vol C Tables 4.2.6.8 and 6.1.1.4'

loop_
_geom_angle_atom_site_label_1
_geom_angle_atom_site_label_2
_geom_angle_atom_site_label_3
_geom_angle
C24 O1 C11 117.8(4)
C29 O2 C22 116.7(4)
C27 N1 C23 118.4(5)
C28 N2 C32 118.1(5)
C2 C1 C10 118.9(4)
C2 C1 C12 123.1(4)
C10 C1 C12 118.0(4)
C1 C2 C3 120.6(5)
C1 C2 C11 120.7(4)
C3 C2 C11 118.7(4)
C4 C3 C2 120.6(5)
C4 C3 H3 119.7
C2 C3 H3 119.7
C3 C4 C5 121.4(4)
C3 C4 H4 119.3
C5 C4 H4 119.3
C4 C5 C6 122.3(4)
C4 C5 C10 118.5(4)
C6 C5 C10 119.2(4)
C7 C6 C5 121.2(5)
C7 C6 H6 119.4
C5 C6 H6 119.4
C6 C7 C8 120.0(5)
C6 C7 H7 120.0
C8 C7 H7 120.0
C9 C8 C7 121.0(5)
C9 C8 H8 119.5
C7 C8 H8 119.5
C8 C9 C10 120.3(4)
C8 C9 H9 119.8
C10 C9 H9 119.8
C5 C10 C1 120.0(4)
C5 C10 C9 118.3(4)
C1 C10 C9 121.7(4)
O1 C11 C2 106.2(4)
O1 C11 H11A 110.5
C2 C11 H11A 110.5
O1 C11 H11B 110.5
C2 C11 H11B 110.5
H11A C11 H11B 108.7
C13 C12 C21 119.7(4)
C13 C12 C1 121.4(4)
C21 C12 C1 118.7(4)
C12 C13 C14 119.7(5)
C12 C13 C22 121.0(4)
C14 C13 C22 119.2(4)
C15 C14 C13 121.4(5)
C15 C14 H14 119.3
C13 C14 H14 119.3
C14 C15 C16 120.6(5)
C14 C15 H15 119.7
C16 C15 H15 119.7
C15 C16 C21 119.6(5)
C15 C16 C17 122.4(5)
C21 C16 C17 117.9(5)
C18 C17 C16 120.8(6)
C18 C17 H17 119.6
C16 C17 H17 119.6
C17 C18 C19 121.1(6)
C17 C18 H18 119.4
C19 C18 H18 119.4
C20 C19 C18 119.6(5)
C20 C19 H19 120.2
C18 C19 H19 120.2
C19 C20 C21 121.2(5)
C19 C20 H20 119.4
C21 C20 H20 119.4
C20 C21 C16 119.3(5)
C20 C21 C12 121.9(4)
C16 C21 C12 118.8(4)
O2 C22 C13 106.4(4)
O2 C22 H22A 110.4
C13 C22 H22A 110.4
O2 C22 H22B 110.4
C13 C22 H22B 110.4
H22A C22 H22B 108.6
N1 C23 C24 121.2(5)
N1 C23 C28 117.3(4)
C24 C23 C28 121.4(4)
O1 C24 C25 124.6(5)
O1 C24 C23 116.0(5)
C25 C24 C23 119.4(4)
C26 C25 C24 118.1(5)
C26 C25 H25 120.9
C24 C25 H25 120.9
C27 C26 C25 119.0(6)
C27 C26 H26 120.5
C25 C26 H26 120.5
N1 C27 C26 123.8(5)
N1 C27 H27 118.1
C26 C27 H27 118.1
N2 C28 C29 121.2(5)
N2 C28 C23 116.3(5)
C29 C28 C23 122.5(5)
O2 C29 C30 124.2(5)
O2 C29 C28 115.9(5)
C30 C29 C28 119.8(5)
C29 C30 C31 118.7(6)
C29 C30 H30 120.7
C31 C30 H30 120.7
C32 C31 C30 118.7(6)
C32 C31 H31 120.7
C30 C31 H31 120.7
N2 C32 C31 123.4(6)
N2 C32 H32 118.3
C31 C32 H32 118.3
H1W O1W H2W 103.7(12)
C1M O1M H1M 109.5
O1M C1M H1M1 109.5
O1M C1M H1M2 109.5
H1M1 C1M H1M2 109.5
O1M C1M H1M3 109.5
H1M1 C1M H1M3 109.5
H1M2 C1M H1M3 109.5

loop_
_geom_bond_atom_site_label_1
_geom_bond_atom_site_label_2
_geom_bond_distance
O1 C24 1.364(6)
O1 C11 1.453(6)
O2 C29 1.370(6)
O2 C22 1.456(7)
N1 C27 1.326(7)
N1 C23 1.347(6)
N2 C28 1.337(7)
N2 C32 1.350(8)
C1 C2 1.387(7)
C1 C10 1.432(7)
C1 C12 1.492(6)
C2 C3 1.415(7)
C2 C11 1.499(7)
C3 C4 1.360(7)
C3 H3 0.9500
C4 C5 1.411(7)
C4 H4 0.9500
C5 C6 1.416(7)
C5 C10 1.425(6)
C6 C7 1.367(8)
C6 H6 0.9500
C7 C8 1.403(8)
C7 H7 0.9500
C8 C9 1.371(7)
C8 H8 0.9500
C9 C10 1.434(7)
C9 H9 0.9500
C11 H11A 0.9900
C11 H11B 0.9900
C12 C13 1.385(6)
C12 C21 1.441(7)
C13 C14 1.416(7)
C13 C22 1.498(8)
C14 C15 1.351(8)
C14 H14 0.9500
C15 C16 1.414(8)
C15 H15 0.9500
C16 C21 1.414(7)
C16 C17 1.433(8)
C17 C18 1.360(9)
C17 H17 0.9500
C18 C19 1.390(8)
C18 H18 0.9500
C19 C20 1.378(7)
C19 H19 0.9500
C20 C21 1.407(7)
C20 H20 0.9500
C22 H22A 0.9900
C22 H22B 0.9900
C23 C24 1.402(7)
C23 C28 1.488(8)
C24 C25 1.394(7)
C25 C26 1.380(7)
C25 H25 0.9500
C26 C27 1.376(8)
C26 H26 0.9500
C27 H27 0.9500
C28 C29 1.405(8)
C29 C30 1.375(8)
C30 C31 1.381(8)
C30 H30 0.9500
C31 C32 1.376(10)
C31 H31 0.9500
C32 H32 0.9500
O1W H1W 0.902(5)
O1W H2W 0.902(5)
O1M C1M 1.472(17)
O1M H1M 0.8400
C1M H1M1 0.9800
C1M H1M2 0.9800
C1M H1M3 0.9800

loop_
_geom_hbond_atom_site_label_D
_geom_hbond_atom_site_label_H
_geom_hbond_atom_site_label_A
_geom_hbond_distance_DH
_geom_hbond_distance_HA
_geom_hbond_distance_DA
_geom_hbond_angle_DHA
_geom_hbond_site_symmetry_A
O1W H1W N1 0.902(5) 2.076(14) 2.972(7) 173(8) .
O1M H1M N2 0.84 1.87 2.711(11) 178.4 .
O1W H2W O1M 0.902(5) 1.91(5) 2.706(13) 146(8) 4_755

loop_
_geom_torsion_atom_site_label_1
_geom_torsion_atom_site_label_2
_geom_torsion_atom_site_label_3
_geom_torsion_atom_site_label_4
_geom_torsion
C10 C1 C2 C3 -0.5(7)
C12 C1 C2 C3 179.7(4)
C10 C1 C2 C11 180.0(4)
C12 C1 C2 C11 0.3(7)
C1 C2 C3 C4 -1.2(7)
C11 C2 C3 C4 178.3(5)
C2 C3 C4 C5 1.8(8)
C3 C4 C5 C6 178.9(5)
C3 C4 C5 C10 -0.7(7)
C4 C5 C6 C7 -179.2(5)
C10 C5 C6 C7 0.3(7)
C5 C6 C7 C8 -0.2(8)
C6 C7 C8 C9 -0.2(8)
C7 C8 C9 C10 0.6(8)
C4 C5 C10 C1 -1.1(6)
C6 C5 C10 C1 179.4(4)
C4 C5 C10 C9 179.6(4)
C6 C5 C10 C9 0.1(7)
C2 C1 C10 C5 1.7(6)
C12 C1 C10 C5 -178.6(4)
C2 C1 C10 C9 -179.1(4)
C12 C1 C10 C9 0.7(6)
C8 C9 C10 C5 -0.5(7)
C8 C9 C10 C1 -179.8(5)
C24 O1 C11 C2 -165.4(4)
C1 C2 C11 O1 103.9(5)
C3 C2 C11 O1 -75.6(5)
C2 C1 C12 C13 -91.7(6)
C10 C1 C12 C13 88.6(6)
C2 C1 C12 C21 92.1(6)
C10 C1 C12 C21 -87.6(5)
C21 C12 C13 C14 2.7(7)
C1 C12 C13 C14 -173.5(5)
C21 C12 C13 C22 -178.4(5)
C1 C12 C13 C22 5.4(7)
C12 C13 C14 C15 0.1(8)
C22 C13 C14 C15 -178.8(5)
C13 C14 C15 C16 -2.2(9)
C14 C15 C16 C21 1.4(9)
C14 C15 C16 C17 179.9(6)
C15 C16 C17 C18 179.1(6)
C21 C16 C17 C18 -2.4(8)
C16 C17 C18 C19 -0.1(9)
C17 C18 C19 C20 2.1(9)
C18 C19 C20 C21 -1.4(8)
C19 C20 C21 C16 -1.2(8)
C19 C20 C21 C12 179.0(5)
C15 C16 C21 C20 -178.4(5)
C17 C16 C21 C20 3.0(7)
C15 C16 C21 C12 1.3(7)
C17 C16 C21 C12 -177.2(5)
C13 C12 C21 C20 176.4(5)
C1 C12 C21 C20 -7.3(7)
C13 C12 C21 C16 -3.4(7)
C1 C12 C21 C16 173.0(5)
C29 O2 C22 C13 -168.4(4)
C12 C13 C22 O2 91.1(5)
C14 C13 C22 O2 -90.0(5)
C27 N1 C23 C24 2.0(7)
C27 N1 C23 C28 178.3(5)
C11 O1 C24 C25 -28.9(7)
C11 O1 C24 C23 153.5(4)
N1 C23 C24 O1 174.1(4)
C28 C23 C24 O1 -2.0(7)
N1 C23 C24 C25 -3.7(7)
C28 C23 C24 C25 -179.8(5)
O1 C24 C25 C26 -175.1(5)
C23 C24 C25 C26 2.4(7)
C24 C25 C26 C27 0.4(8)
C23 N1 C27 C26 0.9(8)
C25 C26 C27 N1 -2.1(9)
C32 N2 C28 C29 4.1(7)
C32 N2 C28 C23 -177.6(4)
N1 C23 C28 N2 -49.4(6)
C24 C23 C28 N2 126.9(5)
N1 C23 C28 C29 128.8(5)
C24 C23 C28 C29 -54.9(7)
C22 O2 C29 C30 -15.0(7)
C22 O2 C29 C28 166.5(4)
N2 C28 C29 O2 174.0(4)
C23 C28 C29 O2 -4.1(7)
N2 C28 C29 C30 -4.5(7)
C23 C28 C29 C30 177.4(4)
O2 C29 C30 C31 -176.6(5)
C28 C29 C30 C31 1.7(7)
C29 C30 C31 C32 1.1(8)
C28 N2 C32 C31 -1.2(7)
C30 C31 C32 N2 -1.5(8)
